data_1526925
loop_
_publ_author_name
'Wang, F.Z.'
'Wu, X.S.'
'Jiang, S.S.'

_publ_section_title
;
 Microstructure of Zn, Ni, Mg doped La1.85 Sr0.15 Cu O4 in high doping
 level
;
_journal_name_full 'Wu Li Hsueh Pao (= Acta Physica Sinica)'
_journal_page_first 1541
_journal_page_last 1544
_journal_volume 49
_journal_year 2000
_chemical_formula_sum 'Cu0.8 La1.85 Ni0.2 O4 Sr0.15'
_chemical_name_systematic '(La1.85 Sr0.15) (Cu0.8 Ni0.2) O4'
_space_group_IT_number 139
_symmetry_space_group_name_Hall '-I 4 2'
_symmetry_space_group_name_H-M 'I 4/m m m'
_cell_angle_alpha 90
_cell_angle_beta 90
_cell_angle_gamma 90
_cell_formula_units_Z 2
_cell_length_a 3.7823
_cell_length_b 3.7823
_cell_length_c 13.0848
_cell_volume 187.188
_citation_journal_id_ASTM WLHPAR
_cod_data_source_file Wang_WLHPAR_2000_676.cif
_cod_data_source_block Cu0.8La1.85Ni0.2O4Sr0.15
_cod_original_cell_volume 187.1884
_cod_database_code 1526925

loop_
_symmetry_equiv_pos_as_xyz
x,y,z
-y,x,z
-x,-y,z
y,-x,z
x,-y,-z
y,x,-z
-x,y,-z
-y,-x,-z
-x,-y,-z
y,-x,-z
x,y,-z
-y,x,-z
-x,y,z
-y,-x,z
x,-y,z
y,x,z
x+1/2,y+1/2,z+1/2
-y+1/2,x+1/2,z+1/2
-x+1/2,-y+1/2,z+1/2
y+1/2,-x+1/2,z+1/2
x+1/2,-y+1/2,-z+1/2
y+1/2,x+1/2,-z+1/2
-x+1/2,y+1/2,-z+1/2
-y+1/2,-x+1/2,-z+1/2
-x+1/2,-y+1/2,-z+1/2
y+1/2,-x+1/2,-z+1/2
x+1/2,y+1/2,-z+1/2
-y+1/2,x+1/2,-z+1/2
-x+1/2,y+1/2,z+1/2
-y+1/2,-x+1/2,z+1/2
x+1/2,-y+1/2,z+1/2
y+1/2,x+1/2,z+1/2

loop_
_atom_site_label
_atom_site_type_symbol
_atom_site_fract_x
_atom_site_fract_y
_atom_site_fract_z
_atom_site_occupancy
_atom_site_U_iso_or_equiv
O1 O-2 0.5 0 0 1 0.0
O2 O-2 0 0 0.186 1 0.0
Ni1 Ni+2 0 0 0 0.2 0.0
La1 La+3 0 0 0.3613 0.925 0.0
Sr1 Sr+2 0 0 0.3613 0.075 0.0
Cu1 Cu+2 0 0 0 0.8 0.0
